data_2004973
loop_
_publ_author_name
'Tahir, M. N.'
'\"Ulk\"u, D.'
'\"Unaleroglu, C.'
'M\"ovs\"umov, E. M.'

_publ_section_title
;
 Cerium 3,5-Dinitrobenzoate Dihydrate
;
_journal_issue 6
_journal_name_full 'Acta Crystallographica Section C'
_journal_page_first 1449
_journal_page_last 1451
_journal_paper_doi 10.1107/S010827019600011X
_journal_volume 52
_journal_year 1996
_chemical_formula_moiety 'C21 H9 Ce N6 O18 , 2H2 O'
_chemical_formula_sum 'C21 H13 Ce N6 O20'
_chemical_formula_weight 1618.97
_space_group_IT_number 2
_symmetry_cell_setting triclinic
_symmetry_space_group_name_Hall '-P 1'
_symmetry_space_group_name_H-M 'P -1'
_atom_type_scat_source IntTabIV
_cell_angle_alpha 64.34(2)
_cell_angle_beta 70.61(1)
_cell_angle_gamma 82.90(1)
_cell_formula_units_Z 1
_cell_length_a 9.531(1)
_cell_length_b 12.120(1)
_cell_length_c 14.327(2)
_cell_measurement_reflns_used 25
_cell_measurement_temperature 295
_cell_measurement_theta_max 20.08
_cell_measurement_theta_min 8.44
_cell_volume 1406.8(4)
_computing_data_collection 'CAD-4 EXPRESS Software (Enraf-Nonius, 1993)'
_computing_data_reduction 'MolEN (Fair, 1990)'
_computing_molecular_graphics 'MolEN ORTEP (Johnson, 1965)'
_computing_publication_material MolEN
_computing_structure_refinement 'MolEN LSFM'
_computing_structure_solution 'MolEN SIMPEL'
_diffrn_measurement_device 'Enraf-Nonius CAD-4'
_diffrn_measurement_method \w/2\q
_diffrn_radiation_type MoK\a
_diffrn_radiation_wavelength 0.71073
_diffrn_reflns_av_R_equivalents 0.030
_diffrn_reflns_limit_h_max 11
_diffrn_reflns_limit_h_min 0
_diffrn_reflns_limit_k_max 15
_diffrn_reflns_limit_k_min -14
_diffrn_reflns_limit_l_max 17
_diffrn_reflns_limit_l_min -16
_diffrn_reflns_number 5798
_diffrn_reflns_theta_max 26.32
_diffrn_standards_decay_% 0.85
_diffrn_standards_interval_time 120
_diffrn_standards_number 3
_exptl_absorpt_coefficient_mu 1.73
_exptl_absorpt_correction_T_max 0.999
_exptl_absorpt_correction_T_min 0.788
_exptl_absorpt_correction_type 'empirical via \y scans (MolEN; Fair, 1990)'
_exptl_crystal_colour colourless
_exptl_crystal_density_diffrn 1.91
_exptl_crystal_density_meas ?
_exptl_crystal_description needle
_exptl_crystal_size_max 0.25
_exptl_crystal_size_mid 0.125
_exptl_crystal_size_min 0.1
_refine_diff_density_max 1.365
_refine_diff_density_min -0.803
_refine_ls_extinction_method none
_refine_ls_goodness_of_fit_obs 1.08
_refine_ls_number_parameters 433
_refine_ls_number_reflns 3264
_refine_ls_R_factor_obs 0.044
_refine_ls_shift/esd_max 0.00031
_refine_ls_structure_factor_coef F
_refine_ls_weighting_details 'w = [1/\s(F)^2^]'
_refine_ls_weighting_scheme calc
_refine_ls_wR_factor_obs 0.044
_reflns_number_observed 3492
_reflns_number_total 5118
_reflns_observed_criterion I>3\s(I)
_cod_data_source_file fg1076.cif
_cod_data_source_block fg1076a
_cod_depositor_comments
;
The following automatic conversions were performed:

'_exptl_crystal_density_meas' value 'not measured' was changed to '?'
- the value is perceived as not measured.

Automatic conversion script
Id: cif_fix_values 3008 2015-01-20 13:52:24Z robertas 

The following automatic conversions were performed:

'_refine_ls_weighting_scheme' value 'w = [1/\s(F)^2^]' was changed to
'calc'. New tag '_refine_ls_weighting_details' was created. The value
of the new tag was set to 'w = [1/\s(F)^2^]'.

Automatic conversion script
Id: cif_fix_values 3143 2015-03-26 13:38:13Z robertas 
;
_cod_original_cell_volume 1406.9(7)
_cod_database_code 2004973

loop_
_symmetry_equiv_pos_as_xyz
x,y,z
-x,-y,-z

loop_
_atom_site_aniso_label
_atom_site_aniso_U_11
_atom_site_aniso_U_22
_atom_site_aniso_U_33
_atom_site_aniso_U_12
_atom_site_aniso_U_13
_atom_site_aniso_U_23
_atom_site_aniso_type_symbol
Ce 0.0128(2) 0.01780(10) 0.01990(10) 0.00090(10) -0.00640(10) -0.00600(10) Ce
O1 0.026(3) 0.032(3) 0.063(3) -0.006(2) -0.009(2) -0.018(2) O
O2 0.053(3) 0.016(2) 0.051(2) 0.012(2) -0.026(2) -0.014(2) O
O3 0.023(3) 0.048(3) 0.025(2) -0.001(2) -0.001(2) -0.017(2) O
O4 0.037(3) 0.046(3) 0.029(2) 0.007(2) -0.017(2) -0.015(2) O
O5 0.031(3) 0.043(3) 0.034(2) -0.018(2) -0.008(2) -0.007(2) O
O6 0.026(2) 0.029(2) 0.033(2) 0.005(2) -0.018(2) -0.008(2) O
O7 0.037(3) 0.040(3) 0.034(2) 0.010(2) -0.005(2) -0.022(2) O
O8 0.037(3) 0.046(2) 0.051(2) 0.000(2) -0.013(2) -0.0400(10) O
O9 0.058(4) 0.042(3) 0.085(3) 0.023(3) -0.038(3) -0.026(2) O
O10 0.081(4) 0.024(3) 0.075(3) 0.011(3) -0.031(3) -0.025(2) O
O11 0.068(4) 0.072(4) 0.202(5) -0.006(3) -0.062(3) -0.072(3) O
O12 0.038(3) 0.074(3) 0.120(4) 0.016(3) -0.035(3) -0.060(2) O
O13 0.038(4) 0.067(4) 0.071(3) 0.008(3) 0.001(3) -0.031(3) O
O14 0.082(5) 0.155(6) 0.030(3) 0.012(5) 0.004(3) -0.047(3) O
O15 0.083(4) 0.134(6) 0.045(3) -0.003(4) -0.048(2) -0.007(3) O
O16 0.043(3) 0.085(3) 0.072(3) 0.025(3) -0.031(2) -0.049(2) O
O17 0.144(6) 0.115(4) 0.069(4) -0.095(3) -0.010(3) -0.026(3) O
O18 0.076(5) 0.040(3) 0.061(4) -0.032(3) 0.014(4) -0.006(3) O
O19 0.106(5) 0.090(5) 0.029(3) 0.002(4) -0.024(3) -0.008(3) O
O20 0.094(4) 0.051(3) 0.063(3) 0.003(3) -0.053(2) -0.017(2) O
N1 0.063(5) 0.022(3) 0.024(3) 0.008(3) -0.009(3) -0.009(2) N
N2 0.040(4) 0.049(4) 0.077(4) 0.000(3) -0.019(3) -0.031(3) N
N3 0.047(4) 0.036(3) 0.027(3) 0.003(3) 0.012(3) -0.009(2) N
N4 0.040(4) 0.046(3) 0.056(3) 0.017(3) -0.026(3) -0.027(2) N
N5 0.072(5) 0.037(3) 0.050(4) -0.031(3) 0.010(4) -0.014(3) N
N6 0.070(5) 0.036(4) 0.029(3) 0.015(4) -0.019(3) -0.007(3) N
C1 0.022(3) 0.020(3) 0.025(3) 0.003(3) -0.010(2) -0.006(2) C
C2 0.029(4) 0.026(3) 0.022(3) 0.006(3) -0.009(3) -0.008(2) C
C3 0.043(4) 0.019(3) 0.029(3) 0.001(3) -0.007(3) -0.013(2) C
C4 0.043(5) 0.026(4) 0.033(3) -0.009(3) -0.008(3) -0.009(3) C
C5 0.023(4) 0.042(4) 0.034(3) -0.006(3) -0.004(3) -0.018(2) C
C6 0.030(4) 0.028(4) 0.023(3) 0.000(3) -0.004(3) -0.010(2) C
C7 0.042(4) 0.019(3) 0.023(3) 0.006(3) -0.011(3) -0.007(2) C
C8 0.028(4) 0.019(3) 0.025(3) -0.002(3) -0.007(3) -0.008(2) C
C9 0.027(4) 0.030(3) 0.028(3) 0.005(3) -0.003(3) -0.014(2) C
C10 0.039(5) 0.028(4) 0.021(3) 0.001(4) 0.003(3) -0.009(2) C
C11 0.051(5) 0.037(4) 0.023(3) 0.018(4) -0.018(3) -0.015(2) C
C12 0.040(4) 0.027(3) 0.038(3) 0.009(3) -0.019(3) -0.018(2) C
C13 0.031(4) 0.026(3) 0.031(3) -0.001(3) -0.008(3) -0.012(2) C
C14 0.038(4) 0.021(3) 0.026(3) -0.007(3) -0.007(3) -0.013(2) C
C15 0.029(4) 0.026(4) 0.028(3) 0.003(3) -0.010(3) -0.007(2) C
C16 0.027(4) 0.036(4) 0.034(3) -0.001(3) -0.008(3) -0.014(3) C
C17 0.041(5) 0.024(4) 0.035(4) -0.016(3) 0.002(3) -0.006(3) C
C18 0.055(5) 0.034(4) 0.021(4) -0.005(4) 0.002(4) -0.005(3) C
C19 0.045(5) 0.034(4) 0.025(3) 0.001(4) -0.008(3) -0.009(3) C
C20 0.031(4) 0.022(3) 0.032(3) 0.003(3) -0.007(3) -0.009(2) C
C21 0.034(4) 0.019(3) 0.022(3) -0.001(3) -0.003(3) -0.008(2) C

loop_
_atom_site_label
_atom_site_fract_x
_atom_site_fract_y
_atom_site_fract_z
_atom_site_B_iso_or_equiv
_atom_site_thermal_displace_type
_atom_site_type_symbol
Ce 0.77017(5) 0.02652(4) 0.00962(3) 1.362(8) Beq Ce
O1 0.8595(6) 0.2421(5) -0.0592(4) 3.3(1) Beq O
O2 0.9265(6) -0.1538(4) 0.0473(4) 3.0(1) Beq O
O3 0.9538(5) 0.0582(5) -0.1637(3) 2.6(1) Beq O
O4 0.8055(6) -0.0079(5) 0.1835(4) 2.9(1) Beq O
O5 0.5659(6) -0.1100(5) 0.1480(4) 3.0(1) Beq O
O6 0.6102(5) 0.1458(4) -0.0951(3) 2.3(1) Beq O
O7 0.5747(6) 0.1554(4) 0.1017(4) 3.0(1) Beq O
O8 0.7028(6) -0.1008(4) -0.0771(4) 3.0(1) Beq O
O9 0.8125(7) 0.6791(5) -0.1663(5) 4.7(2) Beq O
O10 0.9846(7) 0.7838(5) -0.1695(5) 4.5(2) Beq O
O11 1.4459(8) 0.5947(6) -0.1248(6) 8.1(2) Beq O
O12 1.4819(7) 0.4075(6) -0.1008(5) 5.4(2) Beq O
O13 1.5196(7) 0.1237(6) -0.5710(5) 5.0(2) Beq O
O14 1.4137(9) 0.1387(7) -0.6874(4) 7.3(2) Beq O
O15 0.8895(8) 0.2123(8) -0.6144(5) 7.1(2) Beq O
O16 0.7522(7) 0.1227(6) -0.4480(4) 4.6(2) Beq O
O17 0.0933(9) -0.5259(7) 0.3363(5) 8.8(2) Beq O
O18 0.0860(8) -0.6173(5) 0.5033(5) 5.6(2) Beq O
O19 0.3639(9) -0.4554(7) 0.6422(5) 6.4(2) Beq O
O20 0.5454(7) -0.3294(6) 0.5281(4) 5.1(2) Beq O
N1 0.9357(8) 0.6902(5) -0.1621(4) 3.1(2) Beq N
N2 1.4076(8) 0.4990(6) -0.1157(6) 4.2(2) Beq N
N3 1.4096(8) 0.1288(6) -0.5974(5) 3.5(2) Beq N
N4 0.8710(8) 0.1601(6) -0.5181(5) 3.5(2) Beq N
N5 0.1304(9) -0.5361(6) 0.4120(6) 4.7(2) Beq N
N6 0.4332(8) -0.3846(6) 0.5501(5) 3.8(2) Beq N
C1 1.0604(8) 0.3691(6) -0.0985(5) 1.8(2) Beq C
C2 0.9726(8) 0.4742(6) -0.1223(5) 2.1(2) Beq C
C3 1.0332(9) 0.5824(6) -0.1441(5) 2.4(2) Beq C
C4 1.1735(9) 0.5945(7) -0.1439(5) 2.8(2) Beq C
C5 1.2579(8) 0.4911(7) -0.1211(5) 2.6(2) Beq C
C6 1.2041(8) 0.3777(6) -0.0997(5) 2.3(2) Beq C
C7 0.9931(9) 0.2455(6) -0.0662(5) 2.3(2) Beq C
C8 1.1058(8) 0.0770(6) -0.3369(5) 1.9(2) Beq C
C9 1.2499(9) 0.0856(6) -0.4105(5) 2.3(2) Beq C
C10 1.2601(9) 0.1202(7) -0.5173(5) 2.6(2) Beq C
C11 1.1417(9) 0.1447(7) -0.5564(5) 2.8(2) Beq C
C12 1.0023(9) 0.1320(6) -0.4799(5) 2.5(2) Beq C
C13 0.9835(9) 0.1004(6) -0.3727(5) 2.4(2) Beq C
C14 1.0834(8) 0.0450(6) -0.2185(5) 2.2(2) Beq C
C15 0.3933(8) -0.2695(6) 0.2741(5) 2.3(2) Beq C
C16 0.2879(8) -0.3524(7) 0.2926(6) 2.6(2) Beq C
C17 0.2352(9) -0.4432(7) 0.3944(6) 3.0(2) Beq C
C18 0.275(1) -0.4542(7) 0.4823(6) 3.4(2) Beq C
C19 0.3817(9) -0.3725(7) 0.4602(6) 2.9(2) Beq C
C20 0.4448(9) -0.2822(6) 0.3585(5) 2.4(2) Beq C
C21 0.4547(8) -0.1676(6) 0.1640(5) 2.1(2) Beq C
H2 0.864 0.469 -0.123 2.8 Beq H
H4 1.216 0.679 -0.161 3.7 Beq H
H6 1.272 0.301 -0.085 3.0 Beq H
H9 1.345 0.066 -0.385 3.0 Beq H
H11 1.155 0.171 -0.639 3.7 Beq H
H13 0.876 0.094 -0.318 3.1 Beq H
H16 0.250 -0.345 0.229 3.3 Beq H
H18 0.227 -0.521 0.561 4.3 Beq H
H20 0.529 -0.224 0.345 3.1 Beq H
H71 0.568 0.240 0.056 3.8 Beq H
H72 0.525 0.162 0.166 3.8 Beq H
H81 0.771 -0.116 -0.135 3.9 Beq H
H82 0.626 -0.159 -0.068 3.9 Beq H

loop_
_geom_angle_atom_site_label_1
_geom_angle_atom_site_label_2
_geom_angle_atom_site_label_3
_geom_angle
_geom_angle_publ_flag
O1 Ce O2 124.9(2) yes
O1 Ce O3 77.6(2) yes
O1 Ce O4 86.3(2) yes
O1 Ce O5 139.2(2) yes
O1 Ce O6 76.8(2) yes
O1 Ce O7 67.4(2) yes
O1 Ce O8 135.0(2) yes
O2 Ce O3 74.8(2) yes
O2 Ce O4 76.4(2) yes
O2 Ce O5 86.4(2) yes
O2 Ce O6 145.1(2) yes
O2 Ce O7 143.7(2) yes
O2 Ce O8 74.4(2) yes
O3 Ce O4 129.5(2) yes
O3 Ce O5 141.2(2) yes
O3 Ce O6 85.7(2) yes
O3 Ce O7 138.90(10) yes
O3 Ce O8 68.9(2) yes
O4 Ce O5 75.7(2) yes
O4 Ce O6 136.6(2) yes
O4 Ce O7 70.3(2) yes
O4 Ce O8 138.4(2) yes
O5 Ce O6 91.5(2) yes
O5 Ce O7 72.1(2) yes
O5 Ce O8 73.5(2) yes
O6 Ce O7 66.3(2) yes
O6 Ce O8 71.7(2) yes
O7 Ce O8 123.8(2) yes
Ce O1 C7 111.2(4) yes
Ce O3 C14 150.4(5) yes
Ce O5 C21 144.5(5) yes
Ce O7 H71 116.3(3) no
Ce O7 H72 145.2(4) no
H71 O7 H72 95.5(5) no
Ce O8 H81 123.5(4) no
Ce O8 H82 144.6(3) no
H81 O8 H82 91.1(5) no
O9 N1 O10 124.9(7) no
O9 N1 C3 118.2(7) no
O10 N1 C3 116.9(8) no
O11 N2 O12 125.1(9) no
O11 N2 C5 117.4(7) no
O12 N2 C5 117.5(8) no
O13 N3 O14 123.8(7) no
O13 N3 C10 119.3(7) no
O14 N3 C10 116.9(8) no
O15 N4 O16 125.5(8) no
O15 N4 C12 118.6(6) no
O16 N4 C12 115.8(6) no
O17 N5 O18 124.3(9) no
O17 N5 C17 118.4(6) no
O18 N5 C17 117.3(9) no
O19 N6 O20 124.0(9) no
O19 N6 C19 117.6(8) no
O20 N6 C19 118.3(6) no
C2 C1 C6 120.1(7) no
C2 C1 C7 119.5(7) no
C6 C1 C7 120.3(6) no
C1 C2 C3 118.0(8) no
C1 C2 H2 121.0(7) no
C3 C2 H2 121.0(7) no
N1 C3 C2 117.1(7) no
N1 C3 C4 119.1(7) no
C2 C3 C4 123.7(7) no
C3 C4 C5 117.4(8) no
C3 C4 H4 121.2(7) no
C5 C4 H4 121.4(8) no
N2 C5 C4 119.2(8) no
N2 C5 C6 118.8(7) no
C4 C5 C6 122.0(8) no
C1 C6 C5 118.7(7) no
C1 C6 H6 120.6(8) no
C5 C6 H6 120.7(8) no
O1 C7 C1 117.4(6) no
C9 C8 C13 120.2(7) no
C9 C8 C14 120.8(7) no
C13 C8 C14 119.0(6) no
C8 C9 C10 116.8(8) no
C8 C9 H9 121.6(7) no
C10 C9 H9 121.6(7) no
N3 C10 C9 118.6(8) no
N3 C10 C11 116.4(7) no
C9 C10 C11 125.0(7) no
C10 C11 C12 115.8(7) no
C10 C11 H11 122.0(7) no
C12 C11 H11 122.2(9) no
N4 C12 C11 118.0(7) no
N4 C12 C13 119.3(6) no
C11 C12 C13 122.6(8) no
C8 C13 C12 119.7(6) no
C8 C13 H13 120.1(7) no
C12 C13 H13 120.2(8) no
O3 C14 C8 115.7(7) no
C16 C15 C20 119.8(6) no
C16 C15 C21 120.9(8) no
C20 C15 C21 119.2(7) no
C15 C16 C17 118.6(9) no
C15 C16 H16 120.7(6) no
C17 C16 H16 120.7(8) no
N5 C17 C16 118.4(9) no
N5 C17 C18 118.1(6) no
C16 C17 C18 123.5(9) no
C17 C18 C19 116.0(6) no
C17 C18 H18 122.0(9) no
C19 C18 H18 122.0(9) no
N6 C19 C18 117.9(6) no
N6 C19 C20 118.5(8) no
C18 C19 C20 123.5(9) no
C15 C20 C19 118.3(8) no
C15 C20 H20 120.9(5) no
C19 C20 H20 120.8(9) no
O5 C21 C15 117.4(7) no

loop_
_geom_bond_atom_site_label_1
_geom_bond_atom_site_label_2
_geom_bond_distance
_geom_bond_publ_flag
Ce O1 2.507(5) yes
Ce O2 2.448(5) yes
Ce O3 2.415(4) yes
Ce O4 2.473(6) yes
Ce O5 2.419(4) yes
Ce O6 2.400(5) yes
Ce O7 2.661(5) yes
Ce O8 2.603(6) yes
O1 C7 1.250(10) no
O3 C14 1.259(8) no
O5 C21 1.240(10) no
O7 H71 0.954(4) no
O7 H72 0.918(5) no
O8 H81 0.943(5) no
O8 H82 1.022(6) no
O9 N1 1.220(10) no
O10 N1 1.230(10) no
O11 N2 1.200(10) no
O12 N2 1.216(9) no
O13 N3 1.210(10) no
O14 N3 1.230(10) no
O15 N4 1.202(9) no
O16 N4 1.214(8) no
O17 N5 1.200(10) no
O18 N5 1.216(8) no
O19 N6 1.223(7) no
O20 N6 1.210(10) no
N1 C3 1.480(10) no
N2 C5 1.470(10) no
N3 C10 1.486(9) no
N4 C12 1.470(10) no
N5 C17 1.480(10) no
N6 C19 1.470(10) no
C1 C2 1.410(10) no
C1 C6 1.380(10) no
C1 C7 1.520(10) no
C2 C3 1.370(10) no
C2 H2 1.050(8) no
C3 C4 1.360(10) no
C4 C5 1.380(10) no
C4 H4 1.050(9) no
C5 C6 1.400(10) no
C6 H6 1.050(7) no
C8 C9 1.410(9) no
C8 C13 1.380(10) no
C8 C14 1.510(10) no
C9 C10 1.370(10) no
C9 H9 1.050(9) no
C10 C11 1.370(10) no
C11 C12 1.390(10) no
C11 H11 1.050(8) no
C12 C13 1.360(10) no
C13 H13 1.050(7) no
C15 C16 1.390(10) no
C15 C20 1.390(10) no
C15 C21 1.495(8) no
C16 C17 1.361(8) no
C16 H16 1.050(9) no
C17 C18 1.380(10) no
C18 C19 1.370(10) no
C18 H18 1.050(6) no
C19 C20 1.372(8) no
C20 H20 1.050(9) no

loop_
_geom_torsion_atom_site_label_1
_geom_torsion_atom_site_label_2
_geom_torsion_atom_site_label_3
_geom_torsion_atom_site_label_4
_geom_torsion
_geom_torsion_publ_flag
O2 Ce O1 C7 -3.68(0.52) no
O3 Ce O1 C7 -64.94(0.45) no
O4 Ce O1 C7 66.87(0.46) no
O5 Ce O1 C7 129.96(0.45) no
O6 Ce O1 C7 -153.39(0.47) no
O7 Ce O1 C7 137.00(0.48) no
O8 Ce O1 C7 -107.11(0.47) no
O1 Ce O3 C14 99.37(1.05) no
O2 Ce O3 C14 -32.46(1.03) no
O4 Ce O3 C14 24.82(1.13) no
O5 Ce O3 C14 -96.18(1.06) no
O6 Ce O3 C14 176.74(1.06) no
O7 Ce O3 C14 131.03(0.99) no
O8 Ce O3 C14 -111.23(1.06) no
O1 Ce O5 C21 113.83(0.90) no
O2 Ce O5 C21 -102.67(0.92) no
O3 Ce O5 C21 -42.55(1.03) no
O4 Ce O5 C21 -179.51(0.95) no
O6 Ce O5 C21 42.48(0.92) no
O7 Ce O5 C21 107.00(0.93) no
O8 Ce O5 C21 -27.92(0.89) no
O1 Ce O7 H71 36.26(0.42) no
O1 Ce O7 H72 -117.32(0.84) no
O2 Ce O7 H71 154.94(0.37) no
O2 Ce O7 H72 1.36(0.99) no
O3 Ce O7 H71 2.53(0.61) no
O3 Ce O7 H72 -151.05(0.70) no
O4 Ce O7 H71 130.58(0.49) no
O4 Ce O7 H72 -22.99(0.77) no
O5 Ce O7 H71 -148.57(0.49) no
O5 Ce O7 H72 57.86(0.79) no
O6 Ce O7 H71 -48.67(0.42) no
O6 Ce O7 H72 157.75(0.86) no
O8 Ce O7 H71 -93.74(0.46) no
O8 Ce O7 H72 112.68(0.78) no
O1 Ce O8 H81 60.43(0.56) no
O1 Ce O8 H82 -132.89(0.61) no
O2 Ce O8 H81 -63.63(0.45) no
O2 Ce O8 H82 103.05(0.68) no
O3 Ce O8 H81 15.78(0.42) no
O3 Ce O8 H82 -177.53(0.73) no
O4 Ce O8 H81 -110.49(0.43) no
O4 Ce O8 H82 56.19(0.80) no
O5 Ce O8 H81 -154.45(0.49) no
O5 Ce O8 H82 12.24(0.65) no
O6 Ce O8 H81 108.26(0.46) no
O6 Ce O8 H82 -85.06(0.69) no
O7 Ce O8 H81 151.34(0.40) no
O7 Ce O8 H82 -41.98(0.73) no
Ce O1 C7 C1 -175.40(0.42) no
Ce O3 C14 C8 168.58(0.70) no
Ce O5 C21 C15 162.23(0.61) no
O9 N1 C3 C2 -6.48(0.87) no
O9 N1 C3 C4 177.26(0.62) no
O10 N1 C3 C2 172.01(0.59) no
O10 N1 C3 C4 -4.25(0.88) no
O11 N2 C5 C4 4.54(1.04) no
O11 N2 C5 C6 -173.49(0.71) no
O12 N2 C5 C4 -176.50(0.68) no
O12 N2 C5 C6 5.47(0.99) no
O13 N3 C10 C9 -11.22(1.17) no
O13 N3 C10 C11 170.54(0.79) no
O14 N3 C10 C9 167.60(0.82) no
O14 N3 C10 C11 -10.64(1.15) no
O15 N4 C12 C11 -12.64(1.21) no
O15 N4 C12 C13 164.33(0.87) no
O16 N4 C12 C11 164.24(0.77) no
O16 N4 C12 C13 -18.78(1.13) no
O17 N5 C17 C16 -1.83(1.28) no
O17 N5 C17 C18 178.74(0.89) no
O18 N5 C17 C16 179.15(0.84) no
O18 N5 C17 C18 -0.27(1.25) no
O19 N6 C19 C18 -10.02(1.25) no
O19 N6 C19 C20 171.43(0.84) no
O20 N6 C19 C18 166.11(0.84) no
O20 N6 C19 C20 -12.45(1.22) no
C6 C1 C2 C3 -1.17(0.92) no
C6 C1 C2 H2 178.86(0.58) no
C7 C1 C2 C3 175.82(0.58) no
C7 C1 C2 H2 -4.14(0.94) no
C2 C1 C6 C5 2.10(0.93) no
C2 C1 C6 H6 -177.71(0.57) no
C7 C1 C6 C5 -174.87(0.58) no
C7 C1 C6 H6 5.31(0.95) no
C2 C1 C7 O1 -1.99(0.90) no
C6 C1 C7 O1 175.00(0.61) no
C1 C2 C3 N1 -176.30(0.55) no
C1 C2 C3 C4 -0.22(1.01) no
H2 C2 C3 N1 3.67(0.93) no
H2 C2 C3 C4 179.74(0.63) no
N1 C3 C4 C5 176.62(0.58) no
N1 C3 C4 H4 -3.62(1.00) no
C2 C3 C4 C5 0.62(1.02) no
C2 C3 C4 H4 -179.62(0.63) no
C3 C4 C5 N2 -177.58(0.62) no
C3 C4 C5 C6 0.38(1.01) no
H4 C4 C5 N2 2.66(1.04) no
H4 C4 C5 C6 -179.38(0.62) no
N2 C5 C6 C1 176.24(0.60) no
N2 C5 C6 H6 -3.94(0.98) no
C4 C5 C6 C1 -1.73(0.99) no
C4 C5 C6 H6 178.09(0.62) no
C13 C8 C9 C10 1.25(1.15) no
C13 C8 C9 H9 -178.72(0.74) no
C14 C8 C9 C10 -177.32(0.72) no
C14 C8 C9 H9 2.70(1.20) no
C9 C8 C13 C12 -0.02(1.32) no
C9 C8 C13 H13 -179.92(0.84) no
C14 C8 C13 C12 178.59(0.72) no
C14 C8 C13 H13 -1.32(1.16) no
C9 C8 C14 O3 169.30(0.71) no
C13 C8 C14 O3 -9.29(1.06) no
C8 C9 C10 N3 -179.14(0.70) no
C8 C9 C10 C11 -1.06(1.27) no
H9 C9 C10 N3 0.83(1.23) no
H9 C9 C10 C11 178.91(0.79) no
N3 C10 C11 C12 177.74(0.72) no
N3 C10 C11 H11 -1.93(1.24) no
C9 C10 C11 C12 -0.38(1.28) no
C9 C10 C11 H11 179.95(0.85) no
C10 C11 C12 N4 178.60(0.73) no
C10 C11 C12 C13 1.73(1.23) no
H11 C11 C12 N4 -1.72(1.25) no
H11 C11 C12 C13 -178.60(0.78) no
N4 C12 C13 C8 -178.39(0.72) no
N4 C12 C13 H13 1.51(1.21) no
C11 C12 C13 C8 -1.56(1.25) no
C11 C12 C13 H13 178.35(0.76) no
C20 C15 C16 C17 1.30(1.24) no
C20 C15 C16 H16 -178.67(0.77) no
C21 C15 C16 C17 -179.76(0.77) no
C21 C15 C16 H16 0.27(1.28) no
C16 C15 C20 C19 -4.26(1.23) no
C16 C15 C20 H20 176.00(0.77) no
C21 C15 C20 C19 176.78(0.76) no
C21 C15 C20 H20 -2.96(1.23) no
C16 C15 C21 O5 -167.93(0.76) no
C20 C15 C21 O5 11.02(1.13) no
C15 C16 C17 N5 -175.99(0.77) no
C15 C16 C17 C18 3.40(1.35) no
H16 C16 C17 N5 3.97(1.29) no
H16 C16 C17 C18 -176.64(0.83) no
N5 C17 C18 C19 174.63(0.81) no
N5 C17 C18 H18 -5.05(1.38) no
C16 C17 C18 C19 -4.76(1.38) no
C16 C17 C18 H18 175.56(0.86) no
C17 C18 C19 N6 -176.96(0.79) no
C17 C18 C19 C20 1.51(1.38) no
H18 C18 C19 N6 2.72(1.39) no
H18 C18 C19 C20 -178.80(0.86) no
N6 C19 C20 C15 -178.68(0.76) no
N6 C19 C20 H20 1.06(1.28) no
C18 C19 C20 C15 2.85(1.35) no
C18 C19 C20 H20 -177.41(0.84) no
